data_4134183
loop_
_publ_author_name
'Zhang, Zhenhao'
'Smal, Vitalii'
'Retailleau, Pascal'
'Voituriez, Arnaud'
'Frison, Gilles'
'Marinetti, Angela'
'Guinchard, Xavier'

_publ_section_title
;
 Tethered Counterion-Directed Catalysis: Merging the Chiral Ion-Pairing
 and Bifunctional Ligand Strategies in Enantioselective Gold(I) Catalysis.
;
_journal_issue 8
_journal_name_full 'Journal of the American Chemical Society'
_journal_page_first 3797
_journal_page_last 3805
_journal_paper_doi 10.1021/jacs.9b11154
_journal_volume 142
_journal_year 2020
_chemical_absolute_configuration ad
_chemical_formula_moiety 'C38 H25 Au Cl2 O3 P2'
_chemical_formula_sum 'C38 H25 Au Cl2 O3 P2'
_chemical_formula_weight 859.39
_space_group_crystal_system orthorhombic
_space_group_IT_number 19
_space_group_name_Hall 'P 2ac 2ab'
_space_group_name_H-M_alt 'P 21 21 21'
_atom_sites_solution_hydrogens geom
_atom_sites_solution_primary dual
_atom_sites_solution_secondary difmap
_audit_creation_method SHELXL-2018/3
_cell_angle_alpha 90
_cell_angle_beta 90
_cell_angle_gamma 90
_cell_formula_units_Z 8
_cell_length_a 11.26267(18)
_cell_length_b 19.0781(4)
_cell_length_c 31.7278(6)
_cell_measurement_reflns_used 41119
_cell_measurement_temperature 293(2)
_cell_measurement_theta_max 26.5950
_cell_measurement_theta_min 3.6870
_cell_volume 6817.4(2)
_computing_cell_refinement 'CrysAlisPro 1.171.39.46 (Rigaku OD, 2018)'
_computing_data_collection 'CrysAlisPro 1.171.39.46 (Rigaku OD, 2018)'
_computing_data_reduction 'CrysAlisPro 1.171.39.46 (Rigaku OD, 2018)'
_computing_structure_refinement 'SHELXL-2018/3 (Sheldrick, 2015)'
_computing_structure_solution 'SHELXT (Sheldrick, 2015)'
_diffrn_ambient_temperature 293(2)
_diffrn_detector 'HPAD Dectris PILATUS3R 200K '
_diffrn_measured_fraction_theta_full 0.995
_diffrn_measured_fraction_theta_max 0.915
_diffrn_measurement_device 'four-circle diffractometer'
_diffrn_measurement_device_type 'XtaLAB AFC12 (RINC): Kappa single'
_diffrn_radiation_monochromator 'Rigaku MaxFlux double bounce mirror'
_diffrn_radiation_probe x-ray
_diffrn_radiation_type 'Mo K\a'
_diffrn_radiation_wavelength 0.71073
_diffrn_reflns_av_R_equivalents 0.0614
_diffrn_reflns_av_unetI/netI 0.0528
_diffrn_reflns_Laue_measured_fraction_full 0.995
_diffrn_reflns_Laue_measured_fraction_max 0.915
_diffrn_reflns_limit_h_max 15
_diffrn_reflns_limit_h_min -11
_diffrn_reflns_limit_k_max 25
_diffrn_reflns_limit_k_min -21
_diffrn_reflns_limit_l_max 42
_diffrn_reflns_limit_l_min -35
_diffrn_reflns_number 78149
_diffrn_reflns_point_group_measured_fraction_full 0.993
_diffrn_reflns_point_group_measured_fraction_max 0.870
_diffrn_reflns_theta_full 25.242
_diffrn_reflns_theta_max 29.083
_diffrn_reflns_theta_min 3.618
_diffrn_source 'micro-focus sealed X-ray tube'
_diffrn_source_type 'Rigaku (Mo) mm003 X-ray Source'
_exptl_absorpt_coefficient_mu 4.603
_exptl_absorpt_correction_T_max 1.00000
_exptl_absorpt_correction_T_min 0.26404
_exptl_absorpt_correction_type multi-scan
_exptl_absorpt_process_details
;
CrysAlisPro 1.171.39.46 (Rigaku Oxford Diffraction, 2018)
Empirical absorption correction using spherical harmonics,
 implemented in SCALE3 ABSPACK scaling algorithm.
;
_exptl_crystal_colour 'pale yellow'
_exptl_crystal_density_diffrn 1.675
_exptl_crystal_description tab
_exptl_crystal_F_000 3360
_exptl_crystal_size_max 0.30
_exptl_crystal_size_mid 0.18
_exptl_crystal_size_min 0.10
_refine_diff_density_max 1.700
_refine_diff_density_min -1.761
_refine_diff_density_rms 0.108
_refine_ls_abs_structure_details
;
 Flack x determined using 4389 quotients [(I+)-(I-)]/[(I+)+(I-)]
 (Parsons, Flack and Wagner, Acta Cryst. B69 (2013) 249-259).
;
_refine_ls_abs_structure_Flack -0.005(3)
_refine_ls_extinction_method none
_refine_ls_goodness_of_fit_ref 1.045
_refine_ls_hydrogen_treatment constr
_refine_ls_matrix_type full
_refine_ls_number_parameters 829
_refine_ls_number_reflns 15910
_refine_ls_number_restraints 0
_refine_ls_restrained_S_all 1.045
_refine_ls_R_factor_all 0.0661
_refine_ls_R_factor_gt 0.0437
_refine_ls_shift/su_max 0.002
_refine_ls_shift/su_mean 0.000
_refine_ls_structure_factor_coef Fsqd
_refine_ls_weighting_details 'w=1/[\s^2^(Fo^2^)+(0.0432P)^2^+5.3559P] where P=(Fo^2^+2Fc^2^)/3'
_refine_ls_weighting_scheme calc
_refine_ls_wR_factor_gt 0.0874
_refine_ls_wR_factor_ref 0.0927
_reflns_Friedel_coverage 0.741
_reflns_Friedel_fraction_full 0.991
_reflns_Friedel_fraction_max 0.816
_reflns_number_gt 12276
_reflns_number_total 15931
_reflns_threshold_expression 'I > 2\s(I)'
_cod_data_source_file ZZh-243-1_deposit.cif
_cod_data_source_block ZZh-243-1
_cod_depositor_comments 'Adding full bibliography for 4134182--4134184.cif.'
_cod_database_code 4134183
_shelx_space_group_comment
;
The symmetry employed for this shelxl refinement is uniquely defined
by the following loop, which should always be used as a source of
symmetry information in preference to the above space-group names.
They are only intended as comments.
;

loop_
_space_group_symop_operation_xyz
'x, y, z'
'-x+1/2, -y, z+1/2'
'-x, y+1/2, -z+1/2'
'x+1/2, -y+1/2, -z'

loop_
_atom_site_label
_atom_site_type_symbol
_atom_site_fract_x
_atom_site_fract_y
_atom_site_fract_z
_atom_site_U_iso_or_equiv
_atom_site_adp_type
_atom_site_occupancy
_atom_site_site_symmetry_order
_atom_site_calc_flag
_atom_site_refinement_flags_posn
_atom_site_refinement_flags_adp
_atom_site_refinement_flags_occupancy
_atom_site_disorder_assembly
_atom_site_disorder_group
P1_1 P 0.37776(19) 0.50109(11) 0.89018(6) 0.0441(5) Uani 1 1 d . . . . .
Au1_1 Au 0.21491(3) 0.47237(2) 0.85417(2) 0.04535(9) Uani 1 1 d . . . . .
O1_1 O 0.4363(4) 0.6057(3) 0.80221(15) 0.0416(12) Uani 1 1 d . . . . .
C1_1 C 0.3792(9) 0.4547(5) 0.9400(2) 0.057(2) Uani 1 1 d . . . . .
Cl1_1 Cl 0.0479(2) 0.43695(13) 0.81946(9) 0.0678(6) Uani 1 1 d . . . . .
P2_1 P 0.52689(19) 0.65386(13) 0.77736(8) 0.0537(6) Uani 1 1 d . . . . .
O2_1 O 0.4647(5) 0.6704(3) 0.73382(17) 0.0533(14) Uani 1 1 d . . . . .
C3_1 C 0.3570(18) 0.3462(6) 0.9762(4) 0.129(7) Uani 1 1 d . . . . .
H3_1 H 0.347155 0.297807 0.975062 0.155 Uiso 1 1 calc R U . . .
O3_1 O 0.6458(6) 0.6286(4) 0.7718(3) 0.086(2) Uani 1 1 d . . . . .
C4_1 C 0.3701(17) 0.3779(7) 1.0139(3) 0.113(5) Uani 1 1 d . . . . .
H4_1 H 0.358029 0.353246 1.038777 0.135 Uiso 1 1 calc R U . . .
C5_1 C 0.401(2) 0.4463(7) 1.0146(4) 0.133(7) Uani 1 1 d . . . . .
H5_1 H 0.423733 0.466857 1.039961 0.160 Uiso 1 1 calc R U . . .
C6_1 C 0.4005(16) 0.4865(6) 0.9779(3) 0.112(5) Uani 1 1 d . . . . .
H6_1 H 0.414152 0.534518 0.979231 0.135 Uiso 1 1 calc R U . . .
C7_1 C 0.3899(9) 0.5936(5) 0.9032(2) 0.056(2) Uani 1 1 d . . . . .
C8_1 C 0.2895(11) 0.6349(5) 0.9002(3) 0.071(3) Uani 1 1 d . . . . .
H8_1 H 0.219286 0.616344 0.889535 0.086 Uiso 1 1 calc R U . . .
C9_1 C 0.2944(17) 0.7047(6) 0.9132(4) 0.098(4) Uani 1 1 d . . . . .
H9_1 H 0.227378 0.732980 0.911107 0.118 Uiso 1 1 calc R U . . .
C10_1 C 0.398(2) 0.7315(7) 0.9290(4) 0.108(5) Uani 1 1 d . . . . .
H10_1 H 0.400048 0.777767 0.938271 0.130 Uiso 1 1 calc R U . . .
C11_1 C 0.4949(17) 0.6920(8) 0.9313(5) 0.109(5) Uani 1 1 d . . . . .
H11_1 H 0.564845 0.711120 0.941822 0.130 Uiso 1 1 calc R U . . .
C12_1 C 0.4931(12) 0.6230(6) 0.9183(4) 0.088(3) Uani 1 1 d . . . . .
H12_1 H 0.561998 0.596181 0.919654 0.106 Uiso 1 1 calc R U . . .
C13_1 C 0.5167(6) 0.4754(5) 0.8650(2) 0.0473(18) Uani 1 1 d . . . . .
C14_1 C 0.6151(8) 0.4599(6) 0.8900(3) 0.069(3) Uani 1 1 d . . . . .
H14_1 H 0.607668 0.460649 0.919235 0.083 Uiso 1 1 calc R U . . .
C15_1 C 0.7219(10) 0.4436(6) 0.8724(4) 0.088(3) Uani 1 1 d . . . . .
H15_1 H 0.786415 0.433401 0.889610 0.106 Uiso 1 1 calc R U . . .
C16_1 C 0.7351(8) 0.4422(5) 0.8293(4) 0.076(3) Uani 1 1 d . . . . .
H16_1 H 0.808894 0.432641 0.817464 0.092 Uiso 1 1 calc R U . . .
C17_1 C 0.6396(7) 0.4549(5) 0.8041(3) 0.062(2) Uani 1 1 d . . . . .
H17_1 H 0.648773 0.453115 0.774954 0.074 Uiso 1 1 calc R U . . .
C18_1 C 0.5280(6) 0.4706(4) 0.8210(2) 0.0441(17) Uani 1 1 d . . . . .
C19_1 C 0.4289(6) 0.4815(4) 0.7908(2) 0.0380(17) Uani 1 1 d . . . . .
C20_1 C 0.3870(6) 0.5486(4) 0.7798(2) 0.0366(16) Uani 1 1 d . . . . .
C21_1 C 0.3004(6) 0.5622(4) 0.7504(2) 0.0343(15) Uani 1 1 d . . . . .
C22_1 C 0.2552(6) 0.5042(4) 0.7273(2) 0.0359(16) Uani 1 1 d . . . . .
C23_1 C 0.1726(7) 0.5110(4) 0.6941(2) 0.0442(18) Uani 1 1 d . . . . .
H23_1 H 0.147347 0.555594 0.686299 0.053 Uiso 1 1 calc R U . . .
C24_1 C 0.1289(7) 0.4545(5) 0.6731(2) 0.052(2) Uani 1 1 d . . . . .
H24_1 H 0.075963 0.460914 0.650939 0.062 Uiso 1 1 calc R U . . .
C25_1 C 0.1637(8) 0.3863(5) 0.6848(3) 0.059(2) Uani 1 1 d . . . . .
H25_1 H 0.130963 0.347703 0.671157 0.070 Uiso 1 1 calc R U . . .
C26_1 C 0.2447(8) 0.3767(4) 0.7159(3) 0.053(2) Uani 1 1 d . . . . .
H26_1 H 0.268252 0.331567 0.723164 0.064 Uiso 1 1 calc R U . . .
C27_1 C 0.2938(7) 0.4351(4) 0.7376(2) 0.0415(17) Uani 1 1 d . . . . .
C28_1 C 0.3807(7) 0.4251(4) 0.7694(2) 0.0468(19) Uani 1 1 d . . . . .
H28_1 H 0.405708 0.379930 0.775943 0.056 Uiso 1 1 calc R U . . .
C29_1 C 0.2606(6) 0.6350(3) 0.7426(2) 0.0356(16) Uani 1 1 d . . . . .
C30_1 C 0.3424(7) 0.6854(4) 0.7323(2) 0.0434(18) Uani 1 1 d . . . . .
C31_1 C 0.3110(8) 0.7538(4) 0.7195(3) 0.052(2) Uani 1 1 d . . . . .
H31_1 H 0.369102 0.786155 0.711985 0.062 Uiso 1 1 calc R U . . .
C32_1 C 0.1957(9) 0.7712(4) 0.7185(3) 0.059(2) Uani 1 1 d . . . . .
H32_1 H 0.173836 0.814898 0.707994 0.071 Uiso 1 1 calc R U . . .
C33_1 C 0.1059(7) 0.7245(4) 0.7330(2) 0.0429(18) Uani 1 1 d . . . . .
C34_1 C -0.0148(8) 0.7444(5) 0.7358(3) 0.053(2) Uani 1 1 d . . . . .
H34_1 H -0.037287 0.789186 0.727407 0.063 Uiso 1 1 calc R U . . .
C35_1 C -0.0966(8) 0.7005(5) 0.7502(3) 0.055(2) Uani 1 1 d . . . . .
H35_1 H -0.175528 0.714805 0.751434 0.066 Uiso 1 1 calc R U . . .
C36_1 C -0.0660(7) 0.6332(5) 0.7636(2) 0.0465(19) Uani 1 1 d . . . . .
H36_1 H -0.124039 0.603365 0.774215 0.056 Uiso 1 1 calc R U . . .
C37_1 C 0.0507(6) 0.6107(4) 0.7611(2) 0.0395(17) Uani 1 1 d . . . . .
H37_1 H 0.070811 0.565726 0.769930 0.047 Uiso 1 1 calc R U . . .
C38_1 C 0.1385(6) 0.6554(4) 0.7453(2) 0.0371(16) Uani 1 1 d . . . . .
C2_1 C 0.3579(15) 0.3844(6) 0.9392(3) 0.103(5) Uani 1 1 d . . . . .
H2_1 H 0.343925 0.362066 0.913600 0.123 Uiso 1 1 calc R U . . .
Cl2_1 Cl 0.5152(3) 0.74045(14) 0.81126(9) 0.0883(9) Uani 1 1 d . . . . .
O1_2 O 0.5107(4) 0.5788(3) 0.58021(14) 0.0414(12) Uani 1 1 d . . . . .
Cl1_2 Cl 0.9345(3) 0.3761(3) 0.57688(14) 0.149(2) Uani 1 1 d . . . . .
Au1_2 Au 0.77096(3) 0.40658(2) 0.53936(2) 0.06857(13) Uani 1 1 d . . . . .
C1_2 C 0.6104(9) 0.3938(5) 0.4510(2) 0.056(2) Uani 1 1 d . . . . .
P1_2 P 0.6132(2) 0.43742(12) 0.50175(6) 0.0479(5) Uani 1 1 d . . . . .
O2_2 O 0.4804(4) 0.6545(3) 0.64401(17) 0.0491(12) Uani 1 1 d . . . . .
Cl2_2 Cl 0.4151(3) 0.70824(15) 0.56415(8) 0.0827(8) Uani 1 1 d . . . . .
P2_2 P 0.41746(19) 0.62735(13) 0.60321(7) 0.0490(5) Uani 1 1 d . . . . .
C2_2 C 0.6455(19) 0.3249(7) 0.4486(4) 0.136(7) Uani 1 1 d . . . . .
H2_2 H 0.670692 0.301689 0.472777 0.163 Uiso 1 1 calc R U . . .
O3_2 O 0.3009(5) 0.5989(4) 0.6121(2) 0.0739(18) Uani 1 1 d . . . . .
C4_2 C 0.611(2) 0.3232(8) 0.3744(4) 0.138(7) Uani 1 1 d . . . . .
H4_2 H 0.617167 0.301262 0.348276 0.165 Uiso 1 1 calc R U . . .
C5_2 C 0.5704(16) 0.3904(7) 0.3775(4) 0.109(5) Uani 1 1 d . . . . .
H5_2 H 0.539802 0.412215 0.353616 0.131 Uiso 1 1 calc R U . . .
C6_2 C 0.5732(12) 0.4259(5) 0.4143(3) 0.079(3) Uani 1 1 d . . . . .
H6_2 H 0.549705 0.472580 0.414895 0.095 Uiso 1 1 calc R U . . .
C7_2 C 0.6092(9) 0.5309(5) 0.4900(2) 0.060(2) Uani 1 1 d . . . . .
C8_2 C 0.7141(13) 0.5690(6) 0.4938(3) 0.091(4) Uani 1 1 d . . . . .
H8_2 H 0.783130 0.547774 0.503627 0.109 Uiso 1 1 calc R U . . .
C9_2 C 0.714(2) 0.6388(7) 0.4827(4) 0.120(6) Uani 1 1 d . . . . .
H9_2 H 0.781884 0.665408 0.486477 0.143 Uiso 1 1 calc R U . . .
C10_2 C 0.612(2) 0.6703(8) 0.4658(5) 0.129(7) Uani 1 1 d . . . . .
H10_2 H 0.613139 0.716737 0.456923 0.155 Uiso 1 1 calc R U . . .
C11_2 C 0.5132(18) 0.6325(7) 0.4629(4) 0.108(5) Uani 1 1 d . . . . .
H11_2 H 0.445128 0.653430 0.452106 0.130 Uiso 1 1 calc R U . . .
C12_2 C 0.5081(12) 0.5634(6) 0.4752(3) 0.077(3) Uani 1 1 d . . . . .
H12_2 H 0.437020 0.538813 0.473522 0.092 Uiso 1 1 calc R U . . .
C13_2 C 0.4700(6) 0.4176(4) 0.5260(2) 0.0430(17) Uani 1 1 d . . . . .
C14_2 C 0.3786(9) 0.3885(5) 0.5026(3) 0.064(3) Uani 1 1 d . . . . .
H14_2 H 0.391661 0.377528 0.474409 0.077 Uiso 1 1 calc R U . . .
C15_2 C 0.2696(9) 0.3757(6) 0.5200(3) 0.073(3) Uani 1 1 d . . . . .
H15_2 H 0.209765 0.355626 0.503787 0.088 Uiso 1 1 calc R U . . .
C16_2 C 0.2489(8) 0.3923(6) 0.5614(4) 0.081(3) Uani 1 1 d . . . . .
H16_2 H 0.174589 0.384438 0.573228 0.097 Uiso 1 1 calc R U . . .
C17_2 C 0.3380(8) 0.4206(5) 0.5851(3) 0.065(3) Uani 1 1 d . . . . .
H17_2 H 0.323100 0.431555 0.613170 0.077 Uiso 1 1 calc R U . . .
C18_2 C 0.4489(7) 0.4335(4) 0.5688(2) 0.0436(18) Uani 1 1 d . . . . .
C19_2 C 0.5433(6) 0.4578(4) 0.5984(2) 0.0403(17) Uani 1 1 d . . . . .
C20_2 C 0.5710(6) 0.5288(4) 0.6050(2) 0.0381(15) Uani 1 1 d . . . . .
C21_2 C 0.6564(6) 0.5511(4) 0.6326(2) 0.0346(16) Uani 1 1 d . . . . .
C22_2 C 0.7134(7) 0.5002(4) 0.6589(2) 0.0384(15) Uani 1 1 d . . . . .
C23_2 C 0.7937(7) 0.5192(4) 0.6913(2) 0.0458(17) Uani 1 1 d . . . . .
H23_2 H 0.807485 0.566204 0.697265 0.055 Uiso 1 1 calc R U . . .
C24_2 C 0.8513(7) 0.4679(5) 0.7138(2) 0.0509(19) Uani 1 1 d . . . . .
H24_2 H 0.903236 0.480685 0.735312 0.061 Uiso 1 1 calc R U . . .
C25_2 C 0.8332(8) 0.3973(5) 0.7051(3) 0.058(2) Uani 1 1 d . . . . .
H25_2 H 0.877331 0.363536 0.719284 0.069 Uiso 1 1 calc R U . . .
C26_2 C 0.7522(8) 0.3773(4) 0.6761(3) 0.058(2) Uani 1 1 d . . . . .
H26_2 H 0.737789 0.329876 0.671735 0.070 Uiso 1 1 calc R U . . .
C27_2 C 0.6884(7) 0.4283(4) 0.6522(2) 0.0445(18) Uani 1 1 d . . . . .
C28_2 C 0.6032(8) 0.4091(4) 0.6221(3) 0.0505(19) Uani 1 1 d . . . . .
H28_2 H 0.586711 0.361831 0.618023 0.061 Uiso 1 1 calc R U . . .
C29_2 C 0.6867(6) 0.6272(4) 0.6353(2) 0.0383(17) Uani 1 1 d . . . . .
C30_2 C 0.5994(7) 0.6766(4) 0.6419(2) 0.0429(17) Uani 1 1 d . . . . .
C31_2 C 0.6232(9) 0.7466(4) 0.6491(3) 0.056(2) Uani 1 1 d . . . . .
H31_2 H 0.561863 0.777707 0.655084 0.068 Uiso 1 1 calc R U . . .
C32_2 C 0.7367(9) 0.7691(4) 0.6474(3) 0.059(2) Uani 1 1 d . . . . .
H32_2 H 0.753354 0.815901 0.653252 0.071 Uiso 1 1 calc R U . . .
C33_2 C 0.8312(8) 0.7230(4) 0.6370(2) 0.048(2) Uani 1 1 d . . . . .
C34_2 C 0.9510(10) 0.7467(6) 0.6330(3) 0.067(3) Uani 1 1 d . . . . .
H34_2 H 0.968244 0.793821 0.637210 0.081 Uiso 1 1 calc R U . . .
C35_2 C 1.0391(8) 0.7021(6) 0.6234(3) 0.059(2) Uani 1 1 d . . . . .
H35_2 H 1.116651 0.718368 0.621115 0.071 Uiso 1 1 calc R U . . .
C36_2 C 1.0144(8) 0.6315(5) 0.6170(3) 0.056(2) Uani 1 1 d . . . . .
H36_2 H 1.076081 0.600841 0.610770 0.067 Uiso 1 1 calc R U . . .
C37_2 C 0.9012(7) 0.6065(5) 0.6195(2) 0.0459(19) Uani 1 1 d . . . . .
H37_2 H 0.886434 0.559518 0.613868 0.055 Uiso 1 1 calc R U . . .
C38_2 C 0.8060(6) 0.6513(4) 0.6306(2) 0.0415(17) Uani 1 1 d . . . . .
C3_2 C 0.643(2) 0.2896(8) 0.4098(5) 0.169(10) Uani 1 1 d . . . . .
H3_2 H 0.664167 0.242507 0.408598 0.203 Uiso 1 1 calc R U . . .

loop_
_atom_site_aniso_label
_atom_site_aniso_U_11
_atom_site_aniso_U_22
_atom_site_aniso_U_33
_atom_site_aniso_U_23
_atom_site_aniso_U_13
_atom_site_aniso_U_12
P1_1 0.0439(11) 0.0503(11) 0.0380(10) 0.0010(8) 0.0012(9) 0.0069(9)
Au1_1 0.03351(14) 0.05208(16) 0.05046(16) 0.00698(14) 0.00418(14) 0.00634(14)
O1_1 0.035(3) 0.048(3) 0.042(3) -0.007(2) 0.001(2) -0.004(2)
C1_1 0.070(6) 0.059(6) 0.041(4) 0.003(4) 0.002(4) 0.015(5)
Cl1_1 0.0404(11) 0.0612(14) 0.1019(19) 0.0133(13) -0.0124(11) -0.0047(10)
P2_1 0.0370(11) 0.0632(14) 0.0609(14) -0.0027(11) 0.0048(10) -0.0135(11)
O2_1 0.045(3) 0.063(4) 0.052(3) 0.005(3) 0.017(3) -0.013(3)
C3_1 0.26(2) 0.061(7) 0.064(7) 0.015(6) -0.044(10) -0.028(10)
O3_1 0.040(4) 0.113(6) 0.104(5) 0.018(5) 0.014(4) -0.005(4)
C4_1 0.215(17) 0.070(8) 0.054(6) 0.010(5) -0.001(8) 0.003(9)
C5_1 0.28(2) 0.074(9) 0.049(6) -0.002(6) -0.017(10) 0.005(11)
C6_1 0.220(17) 0.067(8) 0.049(6) -0.006(5) -0.008(8) -0.001(9)
C7_1 0.074(6) 0.051(5) 0.043(4) 0.004(4) 0.011(4) 0.006(5)
C8_1 0.092(7) 0.050(5) 0.072(6) 0.004(4) 0.016(6) 0.016(6)
C9_1 0.156(14) 0.056(7) 0.082(7) 0.009(5) 0.030(9) 0.020(8)
C10_1 0.201(18) 0.045(7) 0.079(8) 0.005(6) 0.025(10) -0.004(10)
C11_1 0.148(14) 0.072(9) 0.106(10) -0.011(7) -0.006(10) -0.033(10)
C12_1 0.096(9) 0.076(8) 0.092(8) -0.012(6) 0.001(7) -0.013(7)
C13_1 0.027(3) 0.059(5) 0.056(5) -0.001(4) -0.007(3) 0.015(4)
C14_1 0.054(5) 0.092(8) 0.061(5) -0.007(5) -0.018(5) 0.015(5)
C15_1 0.055(6) 0.102(8) 0.109(9) -0.024(7) -0.034(7) 0.034(6)
C16_1 0.036(5) 0.084(7) 0.109(8) -0.025(6) 0.004(5) 0.010(5)
C17_1 0.033(4) 0.083(7) 0.070(6) -0.012(5) 0.004(4) 0.010(4)
C18_1 0.033(4) 0.042(4) 0.058(5) -0.001(4) 0.002(3) 0.007(4)
C19_1 0.032(3) 0.046(5) 0.036(4) 0.005(3) 0.009(3) 0.005(3)
C20_1 0.033(4) 0.043(4) 0.034(4) -0.006(3) 0.004(3) 0.000(3)
C21_1 0.030(4) 0.042(4) 0.031(3) -0.002(3) 0.008(3) -0.003(3)
C22_1 0.038(4) 0.039(4) 0.031(3) -0.001(3) 0.008(3) -0.002(3)
C23_1 0.041(4) 0.052(5) 0.040(4) -0.010(3) 0.001(3) 0.000(3)
C24_1 0.045(4) 0.065(6) 0.045(4) -0.010(4) 0.000(4) -0.007(4)
C25_1 0.062(5) 0.054(6) 0.060(5) -0.018(4) 0.002(4) -0.011(4)
C26_1 0.054(5) 0.042(4) 0.063(5) -0.008(4) 0.006(4) 0.005(4)
C27_1 0.034(4) 0.046(4) 0.045(4) -0.003(3) 0.003(4) -0.003(3)
C28_1 0.044(4) 0.044(5) 0.053(5) -0.002(4) 0.007(4) 0.009(4)
C29_1 0.038(4) 0.034(4) 0.035(3) -0.004(3) 0.004(3) -0.002(3)
C30_1 0.039(4) 0.051(5) 0.040(4) -0.004(3) 0.009(3) -0.007(4)
C31_1 0.062(6) 0.044(5) 0.050(5) 0.006(4) 0.010(4) -0.010(4)
C32_1 0.086(7) 0.036(4) 0.056(5) 0.004(3) 0.010(5) 0.002(5)
C33_1 0.048(4) 0.047(5) 0.034(4) -0.002(3) 0.001(3) 0.003(4)
C34_1 0.061(5) 0.043(5) 0.054(5) -0.003(4) -0.006(4) 0.013(4)
C35_1 0.047(5) 0.061(6) 0.058(5) -0.007(4) -0.010(4) 0.014(4)
C36_1 0.034(4) 0.057(5) 0.049(5) -0.007(4) 0.002(3) 0.000(4)
C37_1 0.040(4) 0.040(4) 0.038(4) 0.003(3) 0.003(3) 0.002(3)
C38_1 0.042(4) 0.042(4) 0.027(3) -0.004(3) 0.000(3) 0.001(3)
C2_1 0.207(16) 0.055(6) 0.047(5) 0.001(5) -0.016(7) -0.027(8)
Cl2_1 0.112(2) 0.0656(16) 0.0871(18) -0.0164(13) 0.0006(17) -0.0358(16)
O1_2 0.037(3) 0.054(3) 0.033(2) -0.001(2) -0.005(2) 0.006(2)
Cl1_2 0.0454(16) 0.266(6) 0.135(3) 0.046(3) -0.0206(18) 0.005(2)
Au1_2 0.03945(18) 0.1020(3) 0.0643(2) 0.0106(2) 0.00136(17) -0.0113(2)
C1_2 0.078(6) 0.054(5) 0.035(4) -0.001(4) 0.009(4) -0.006(5)
P1_2 0.0508(12) 0.0552(13) 0.0377(10) 0.0022(9) 0.0024(9) -0.0103(10)
O2_2 0.043(3) 0.060(3) 0.044(3) -0.007(3) 0.008(3) 0.005(3)
Cl2_2 0.104(2) 0.0731(17) 0.0715(15) 0.0124(13) -0.0143(15) 0.0259(15)
P2_2 0.0366(10) 0.0633(14) 0.0472(12) -0.0001(10) -0.0041(9) 0.0098(10)
C2_2 0.27(2) 0.077(8) 0.057(7) -0.004(6) -0.019(10) 0.054(11)
O3_2 0.032(3) 0.106(5) 0.084(4) -0.010(4) 0.003(3) 0.003(3)
C4_2 0.26(2) 0.100(11) 0.054(7) -0.025(7) -0.012(10) 0.036(12)
C5_2 0.196(16) 0.075(8) 0.057(6) -0.003(6) -0.014(8) 0.012(9)
C6_2 0.135(10) 0.059(6) 0.043(5) 0.001(4) 0.004(6) 0.019(6)
C7_2 0.079(6) 0.062(5) 0.040(4) -0.001(4) 0.019(4) -0.015(6)
C8_2 0.115(9) 0.073(7) 0.084(7) -0.006(5) 0.041(7) -0.035(7)
C9_2 0.191(17) 0.069(8) 0.098(9) -0.006(7) 0.041(11) -0.064(11)
C10_2 0.24(2) 0.054(8) 0.096(10) 0.007(7) 0.038(13) -0.016(12)
C11_2 0.181(16) 0.067(8) 0.076(8) 0.008(6) 0.025(10) 0.026(10)
C12_2 0.099(9) 0.069(7) 0.063(6) 0.008(5) 0.008(6) 0.002(6)
C13_2 0.034(4) 0.048(5) 0.047(4) 0.004(3) -0.007(3) -0.012(3)
C14_2 0.061(6) 0.082(7) 0.050(5) -0.002(4) -0.018(4) -0.019(5)
C15_2 0.046(5) 0.091(7) 0.082(7) 0.003(5) -0.019(5) -0.029(5)
C16_2 0.042(5) 0.104(8) 0.097(8) 0.001(6) 0.005(5) -0.013(5)
C17_2 0.048(5) 0.084(7) 0.061(5) -0.009(5) 0.008(4) -0.014(5)
C18_2 0.036(4) 0.047(5) 0.048(4) -0.005(3) 0.003(3) -0.013(3)
C19_2 0.034(4) 0.049(5) 0.038(4) -0.001(3) 0.003(3) -0.007(3)
C20_2 0.034(3) 0.050(4) 0.031(3) 0.004(3) 0.004(3) 0.001(4)
C21_2 0.032(3) 0.041(4) 0.031(3) -0.004(3) 0.002(3) -0.001(3)
C22_2 0.037(4) 0.043(4) 0.036(3) 0.000(3) 0.000(3) 0.004(3)
C23_2 0.040(4) 0.054(5) 0.044(4) 0.000(3) -0.001(4) -0.005(4)
C24_2 0.040(4) 0.067(6) 0.045(4) 0.010(4) -0.010(3) 0.001(4)
C25_2 0.056(5) 0.063(6) 0.054(5) 0.024(4) -0.004(4) 0.005(4)
C26_2 0.069(6) 0.034(4) 0.072(5) 0.017(4) -0.007(5) 0.003(4)
C27_2 0.046(4) 0.049(5) 0.039(4) 0.009(3) -0.003(3) -0.002(3)
C28_2 0.055(5) 0.040(4) 0.056(5) -0.001(4) 0.003(4) -0.005(4)
C29_2 0.041(4) 0.043(4) 0.031(4) -0.001(3) -0.005(3) 0.000(3)
C30_2 0.039(4) 0.055(5) 0.035(4) -0.011(4) 0.001(3) -0.001(3)
C31_2 0.069(6) 0.048(5) 0.052(5) -0.004(4) 0.002(5) 0.016(4)
C32_2 0.076(6) 0.042(4) 0.060(5) 0.000(4) -0.008(5) -0.009(4)
C33_2 0.059(5) 0.049(5) 0.037(4) 0.002(3) -0.007(4) -0.010(4)
C34_2 0.084(7) 0.068(6) 0.049(5) 0.006(4) -0.005(5) -0.040(6)
C35_2 0.041(5) 0.085(7) 0.051(5) -0.001(5) 0.003(4) -0.018(5)
C36_2 0.043(5) 0.085(7) 0.041(4) 0.008(4) 0.002(4) -0.005(5)
C37_2 0.045(4) 0.054(5) 0.039(4) 0.006(3) 0.002(3) -0.001(4)
C38_2 0.042(4) 0.049(4) 0.033(4) 0.003(3) -0.003(3) -0.006(4)
C3_2 0.35(3) 0.067(8) 0.091(10) -0.016(7) -0.036(14) 0.052(13)

loop_
_atom_type_symbol
_atom_type_description
_atom_type_scat_dispersion_real
_atom_type_scat_dispersion_imag
_atom_type_scat_source
C C 0.0033 0.0016 'International Tables Vol C Tables 4.2.6.8 and 6.1.1.4'
H H 0.0000 0.0000 'International Tables Vol C Tables 4.2.6.8 and 6.1.1.4'
Au Au -2.0133 8.8022 'International Tables Vol C Tables 4.2.6.8 and 6.1.1.4'
Cl Cl 0.1484 0.1585 'International Tables Vol C Tables 4.2.6.8 and 6.1.1.4'
O O 0.0106 0.0060 'International Tables Vol C Tables 4.2.6.8 and 6.1.1.4'
P P 0.1023 0.0942 'International Tables Vol C Tables 4.2.6.8 and 6.1.1.4'

loop_
_geom_angle_atom_site_label_1
_geom_angle_atom_site_label_2
_geom_angle_atom_site_label_3
_geom_angle
_geom_angle_site_symmetry_1
_geom_angle_site_symmetry_3
_geom_angle_publ_flag
C1_1 P1_1 C7_1 106.0(4) . . ?
C1_1 P1_1 C13_1 104.1(4) . . ?
C7_1 P1_1 C13_1 107.2(4) . . ?
C1_1 P1_1 Au1_1 109.5(3) . . ?
C7_1 P1_1 Au1_1 114.7(3) . . ?
C13_1 P1_1 Au1_1 114.5(3) . . ?
P1_1 Au1_1 Cl1_1 176.65(8) . . ?
C20_1 O1_1 P2_1 116.8(4) . . ?
C2_1 C1_1 C6_1 118.9(9) . . ?
C2_1 C1_1 P1_1 117.6(7) . . ?
C6_1 C1_1 P1_1 123.5(8) . . ?
O3_1 P2_1 O2_1 112.0(4) . . ?
O3_1 P2_1 O1_1 117.8(4) . . ?
O2_1 P2_1 O1_1 105.4(3) . . ?
O3_1 P2_1 Cl2_1 114.2(4) . . ?
O2_1 P2_1 Cl2_1 106.2(3) . . ?
O1_1 P2_1 Cl2_1 99.9(2) . . ?
C30_1 O2_1 P2_1 120.3(5) . . ?
C4_1 C3_1 C2_1 121.0(11) . . ?
C4_1 C3_1 H3_1 119.5 . . ?
C2_1 C3_1 H3_1 119.5 . . ?
C3_1 C4_1 C5_1 118.5(11) . . ?
C3_1 C4_1 H4_1 120.7 . . ?
C5_1 C4_1 H4_1 120.7 . . ?
C4_1 C5_1 C6_1 121.0(12) . . ?
C4_1 C5_1 H5_1 119.5 . . ?
C6_1 C5_1 H5_1 119.5 . . ?
C1_1 C6_1 C5_1 119.4(11) . . ?
C1_1 C6_1 H6_1 120.3 . . ?
C5_1 C6_1 H6_1 120.3 . . ?
C12_1 C7_1 C8_1 119.0(10) . . ?
C12_1 C7_1 P1_1 122.5(8) . . ?
C8_1 C7_1 P1_1 118.4(8) . . ?
C7_1 C8_1 C9_1 119.4(13) . . ?
C7_1 C8_1 H8_1 120.3 . . ?
C9_1 C8_1 H8_1 120.3 . . ?
C10_1 C9_1 C8_1 120.0(14) . . ?
C10_1 C9_1 H9_1 120.0 . . ?
C8_1 C9_1 H9_1 120.0 . . ?
C11_1 C10_1 C9_1 120.5(13) . . ?
C11_1 C10_1 H10_1 119.7 . . ?
C9_1 C10_1 H10_1 119.7 . . ?
C10_1 C11_1 C12_1 120.8(16) . . ?
C10_1 C11_1 H11_1 119.6 . . ?
C12_1 C11_1 H11_1 119.6 . . ?
C7_1 C12_1 C11_1 120.3(14) . . ?
C7_1 C12_1 H12_1 119.9 . . ?
C11_1 C12_1 H12_1 119.9 . . ?
C14_1 C13_1 C18_1 118.7(7) . . ?
C14_1 C13_1 P1_1 119.2(6) . . ?
C18_1 C13_1 P1_1 122.1(5) . . ?
C15_1 C14_1 C13_1 121.0(9) . . ?
C15_1 C14_1 H14_1 119.5 . . ?
C13_1 C14_1 H14_1 119.5 . . ?
C14_1 C15_1 C16_1 120.6(10) . . ?
C14_1 C15_1 H15_1 119.7 . . ?
C16_1 C15_1 H15_1 119.7 . . ?
C17_1 C16_1 C15_1 119.7(9) . . ?
C17_1 C16_1 H16_1 120.2 . . ?
C15_1 C16_1 H16_1 120.2 . . ?
C16_1 C17_1 C18_1 121.4(9) . . ?
C16_1 C17_1 H17_1 119.3 . . ?
C18_1 C17_1 H17_1 119.3 . . ?
C17_1 C18_1 C13_1 118.5(7) . . ?
C17_1 C18_1 C19_1 117.2(7) . . ?
C13_1 C18_1 C19_1 124.3(6) . . ?
C28_1 C19_1 C20_1 117.1(7) . . ?
C28_1 C19_1 C18_1 120.1(7) . . ?
C20_1 C19_1 C18_1 122.6(7) . . ?
C21_1 C20_1 C19_1 125.3(6) . . ?
C21_1 C20_1 O1_1 118.3(6) . . ?
C19_1 C20_1 O1_1 116.4(6) . . ?
C20_1 C21_1 C22_1 117.1(6) . . ?
C20_1 C21_1 C29_1 120.4(6) . . ?
C22_1 C21_1 C29_1 122.5(6) . . ?
C23_1 C22_1 C21_1 123.2(7) . . ?
C23_1 C22_1 C27_1 117.1(6) . . ?
C21_1 C22_1 C27_1 119.6(6) . . ?
C24_1 C23_1 C22_1 122.1(8) . . ?
C24_1 C23_1 H23_1 119.0 . . ?
C22_1 C23_1 H23_1 119.0 . . ?
C23_1 C24_1 C25_1 120.2(8) . . ?
C23_1 C24_1 H24_1 119.9 . . ?
C25_1 C24_1 H24_1 119.9 . . ?
C26_1 C25_1 C24_1 120.2(8) . . ?
C26_1 C25_1 H25_1 119.9 . . ?
C24_1 C25_1 H25_1 119.9 . . ?
C25_1 C26_1 C27_1 120.6(8) . . ?
C25_1 C26_1 H26_1 119.7 . . ?
C27_1 C26_1 H26_1 119.7 . . ?
C28_1 C27_1 C26_1 120.5(7) . . ?
C28_1 C27_1 C22_1 119.8(7) . . ?
C26_1 C27_1 C22_1 119.8(7) . . ?
C19_1 C28_1 C27_1 121.0(7) . . ?
C19_1 C28_1 H28_1 119.5 . . ?
C27_1 C28_1 H28_1 119.5 . . ?
C30_1 C29_1 C38_1 117.9(7) . . ?
C30_1 C29_1 C21_1 119.7(6) . . ?
C38_1 C29_1 C21_1 122.4(6) . . ?
C29_1 C30_1 O2_1 120.5(7) . . ?
C29_1 C30_1 C31_1 123.3(7) . . ?
O2_1 C30_1 C31_1 116.2(7) . . ?
C32_1 C31_1 C30_1 118.6(8) . . ?
C32_1 C31_1 H31_1 120.7 . . ?
C30_1 C31_1 H31_1 120.7 . . ?
C31_1 C32_1 C33_1 121.6(8) . . ?
C31_1 C32_1 H32_1 119.2 . . ?
C33_1 C32_1 H32_1 119.2 . . ?
C34_1 C33_1 C38_1 118.6(7) . . ?
C34_1 C33_1 C32_1 122.3(8) . . ?
C38_1 C33_1 C32_1 119.1(7) . . ?
C35_1 C34_1 C33_1 121.4(8) . . ?
C35_1 C34_1 H34_1 119.3 . . ?
C33_1 C34_1 H34_1 119.3 . . ?
C34_1 C35_1 C36_1 120.9(8) . . ?
C34_1 C35_1 H35_1 119.6 . . ?
C36_1 C35_1 H35_1 119.6 . . ?
C37_1 C36_1 C35_1 120.2(8) . . ?
C37_1 C36_1 H36_1 119.9 . . ?
C35_1 C36_1 H36_1 119.9 . . ?
C36_1 C37_1 C38_1 120.1(7) . . ?
C36_1 C37_1 H37_1 119.9 . . ?
C38_1 C37_1 H37_1 119.9 . . ?
C37_1 C38_1 C33_1 118.8(7) . . ?
C37_1 C38_1 C29_1 122.3(7) . . ?
C33_1 C38_1 C29_1 118.9(7) . . ?
C1_1 C2_1 C3_1 120.3(10) . . ?
C1_1 C2_1 H2_1 119.8 . . ?
C3_1 C2_1 H2_1 119.8 . . ?
C20_2 O1_2 P2_2 117.3(4) . . ?
P1_2 Au1_2 Cl1_2 178.89(13) . . ?
C2_2 C1_2 C6_2 117.8(9) . . ?
C2_2 C1_2 P1_2 118.8(7) . . ?
C6_2 C1_2 P1_2 123.4(7) . . ?
C1_2 P1_2 C7_2 105.5(4) . . ?
C1_2 P1_2 C13_2 105.3(4) . . ?
C7_2 P1_2 C13_2 105.5(4) . . ?
C1_2 P1_2 Au1_2 111.7(3) . . ?
C7_2 P1_2 Au1_2 112.9(3) . . ?
C13_2 P1_2 Au1_2 115.2(2) . . ?
C30_2 O2_2 P2_2 119.5(5) . . ?
O3_2 P2_2 O2_2 112.0(4) . . ?
O3_2 P2_2 O1_2 118.3(4) . . ?
O2_2 P2_2 O1_2 106.0(3) . . ?
O3_2 P2_2 Cl2_2 113.6(3) . . ?
O2_2 P2_2 Cl2_2 105.4(3) . . ?
O1_2 P2_2 Cl2_2 100.2(2) . . ?
C1_2 C2_2 C3_2 120.1(11) . . ?
C1_2 C2_2 H2_2 120.0 . . ?
C3_2 C2_2 H2_2 120.0 . . ?
C3_2 C4_2 C5_2 118.6(11) . . ?
C3_2 C4_2 H4_2 120.7 . . ?
C5_2 C4_2 H4_2 120.7 . . ?
C6_2 C5_2 C4_2 121.7(12) . . ?
C6_2 C5_2 H5_2 119.2 . . ?
C4_2 C5_2 H5_2 119.2 . . ?
C5_2 C6_2 C1_2 120.9(10) . . ?
C5_2 C6_2 H6_2 119.5 . . ?
C1_2 C6_2 H6_2 119.5 . . ?
C12_2 C7_2 C8_2 119.7(10) . . ?
C12_2 C7_2 P1_2 122.0(8) . . ?
C8_2 C7_2 P1_2 118.2(9) . . ?
C9_2 C8_2 C7_2 118.6(16) . . ?
C9_2 C8_2 H8_2 120.7 . . ?
C7_2 C8_2 H8_2 120.7 . . ?
C8_2 C9_2 C10_2 121.1(16) . . ?
C8_2 C9_2 H9_2 119.4 . . ?
C10_2 C9_2 H9_2 119.4 . . ?
C11_2 C10_2 C9_2 118.5(14) . . ?
C11_2 C10_2 H10_2 120.7 . . ?
C9_2 C10_2 H10_2 120.7 . . ?
C10_2 C11_2 C12_2 122.4(17) . . ?
C10_2 C11_2 H11_2 118.8 . . ?
C12_2 C11_2 H11_2 118.8 . . ?
C11_2 C12_2 C7_2 119.6(14) . . ?
C11_2 C12_2 H12_2 120.2 . . ?
C7_2 C12_2 H12_2 120.2 . . ?
C14_2 C13_2 C18_2 118.5(7) . . ?
C14_2 C13_2 P1_2 120.8(6) . . ?
C18_2 C13_2 P1_2 120.6(5) . . ?
C15_2 C14_2 C13_2 121.4(9) . . ?
C15_2 C14_2 H14_2 119.3 . . ?
C13_2 C14_2 H14_2 119.3 . . ?
C14_2 C15_2 C16_2 119.8(9) . . ?
C14_2 C15_2 H15_2 120.1 . . ?
C16_2 C15_2 H15_2 120.1 . . ?
C17_2 C16_2 C15_2 119.6(9) . . ?
C17_2 C16_2 H16_2 120.2 . . ?
C15_2 C16_2 H16_2 120.2 . . ?
C16_2 C17_2 C18_2 122.1(9) . . ?
C16_2 C17_2 H17_2 118.9 . . ?
C18_2 C17_2 H17_2 118.9 . . ?
C17_2 C18_2 C13_2 118.4(7) . . ?
C17_2 C18_2 C19_2 117.9(7) . . ?
C13_2 C18_2 C19_2 123.5(6) . . ?
C28_2 C19_2 C20_2 117.4(7) . . ?
C28_2 C19_2 C18_2 118.9(7) . . ?
C20_2 C19_2 C18_2 123.6(7) . . ?
C21_2 C20_2 C19_2 123.5(7) . . ?
C21_2 C20_2 O1_2 118.9(7) . . ?
C19_2 C20_2 O1_2 117.5(6) . . ?
C20_2 C21_2 C22_2 118.4(7) . . ?
C20_2 C21_2 C29_2 120.0(7) . . ?
C22_2 C21_2 C29_2 121.5(6) . . ?
C23_2 C22_2 C27_2 118.9(6) . . ?
C23_2 C22_2 C21_2 122.4(7) . . ?
C27_2 C22_2 C21_2 118.7(6) . . ?
C24_2 C23_2 C22_2 119.9(7) . . ?
C24_2 C23_2 H23_2 120.1 . . ?
C22_2 C23_2 H23_2 120.1 . . ?
C23_2 C24_2 C25_2 121.0(7) . . ?
C23_2 C24_2 H24_2 119.5 . . ?
C25_2 C24_2 H24_2 119.5 . . ?
C26_2 C25_2 C24_2 120.6(8) . . ?
C26_2 C25_2 H25_2 119.7 . . ?
C24_2 C25_2 H25_2 119.7 . . ?
C25_2 C26_2 C27_2 120.6(8) . . ?
C25_2 C26_2 H26_2 119.7 . . ?
C27_2 C26_2 H26_2 119.7 . . ?
C28_2 C27_2 C22_2 119.4(7) . . ?
C28_2 C27_2 C26_2 121.9(7) . . ?
C22_2 C27_2 C26_2 118.7(7) . . ?
C19_2 C28_2 C27_2 122.2(7) . . ?
C19_2 C28_2 H28_2 118.9 . . ?
C27_2 C28_2 H28_2 118.9 . . ?
C30_2 C29_2 C38_2 117.8(7) . . ?
C30_2 C29_2 C21_2 120.7(7) . . ?
C38_2 C29_2 C21_2 121.5(7) . . ?
C29_2 C30_2 C31_2 123.3(7) . . ?
C29_2 C30_2 O2_2 118.9(7) . . ?
C31_2 C30_2 O2_2 117.7(7) . . ?
C32_2 C31_2 C30_2 119.0(8) . . ?
C32_2 C31_2 H31_2 120.5 . . ?
C30_2 C31_2 H31_2 120.5 . . ?
C31_2 C32_2 C33_2 121.4(8) . . ?
C31_2 C32_2 H32_2 119.3 . . ?
C33_2 C32_2 H32_2 119.3 . . ?
C38_2 C33_2 C32_2 118.9(7) . . ?
C38_2 C33_2 C34_2 118.9(8) . . ?
C32_2 C33_2 C34_2 122.2(8) . . ?
C35_2 C34_2 C33_2 121.2(9) . . ?
C35_2 C34_2 H34_2 119.4 . . ?
C33_2 C34_2 H34_2 119.4 . . ?
C34_2 C35_2 C36_2 119.9(8) . . ?
C34_2 C35_2 H35_2 120.0 . . ?
C36_2 C35_2 H35_2 120.0 . . ?
C37_2 C36_2 C35_2 121.2(9) . . ?
C37_2 C36_2 H36_2 119.4 . . ?
C35_2 C36_2 H36_2 119.4 . . ?
C36_2 C37_2 C38_2 120.8(8) . . ?
C36_2 C37_2 H37_2 119.6 . . ?
C38_2 C37_2 H37_2 119.6 . . ?
C33_2 C38_2 C37_2 117.9(7) . . ?
C33_2 C38_2 C29_2 119.1(7) . . ?
C37_2 C38_2 C29_2 123.0(7) . . ?
C4_2 C3_2 C2_2 120.7(13) . . ?
C4_2 C3_2 H3_2 119.7 . . ?
C2_2 C3_2 H3_2 119.7 . . ?

loop_
_geom_bond_atom_site_label_1
_geom_bond_atom_site_label_2
_geom_bond_distance
_geom_bond_site_symmetry_2
_geom_bond_publ_flag
P1_1 C1_1 1.811(8) . ?
P1_1 C7_1 1.819(10) . ?
P1_1 C13_1 1.825(7) . ?
P1_1 Au1_1 2.229(2) . ?
Au1_1 Cl1_1 2.282(2) . ?
O1_1 C20_1 1.414(8) . ?
O1_1 P2_1 1.583(5) . ?
C1_1 C2_1 1.362(14) . ?
C1_1 C6_1 1.370(13) . ?
P2_1 O3_1 1.434(7) . ?
P2_1 O2_1 1.581(6) . ?
P2_1 Cl2_1 1.976(4) . ?
O2_1 C30_1 1.408(10) . ?
C3_1 C4_1 1.348(16) . ?
C3_1 C2_1 1.383(15) . ?
C3_1 H3_1 0.9300 . ?
C4_1 C5_1 1.352(18) . ?
C4_1 H4_1 0.9300 . ?
C5_1 C6_1 1.393(16) . ?
C5_1 H5_1 0.9300 . ?
C6_1 H6_1 0.9300 . ?
C7_1 C12_1 1.375(16) . ?
C7_1 C8_1 1.382(14) . ?
C8_1 C9_1 1.395(16) . ?
C8_1 H8_1 0.9300 . ?
C9_1 C10_1 1.37(2) . ?
C9_1 H9_1 0.9300 . ?
C10_1 C11_1 1.33(2) . ?
C10_1 H10_1 0.9300 . ?
C11_1 C12_1 1.381(18) . ?
C11_1 H11_1 0.9300 . ?
C12_1 H12_1 0.9300 . ?
C13_1 C14_1 1.396(11) . ?
C13_1 C18_1 1.404(11) . ?
C14_1 C15_1 1.363(15) . ?
C14_1 H14_1 0.9300 . ?
C15_1 C16_1 1.375(16) . ?
C15_1 H15_1 0.9300 . ?
C16_1 C17_1 1.363(14) . ?
C16_1 H16_1 0.9300 . ?
C17_1 C18_1 1.399(11) . ?
C17_1 H17_1 0.9300 . ?
C18_1 C19_1 1.487(10) . ?
C19_1 C28_1 1.384(11) . ?
C19_1 C20_1 1.407(10) . ?
C20_1 C21_1 1.376(10) . ?
C21_1 C22_1 1.420(10) . ?
C21_1 C29_1 1.479(10) . ?
C22_1 C23_1 1.413(10) . ?
C22_1 C27_1 1.426(10) . ?
C23_1 C24_1 1.359(11) . ?
C23_1 H23_1 0.9300 . ?
C24_1 C25_1 1.409(13) . ?
C24_1 H24_1 0.9300 . ?
C25_1 C26_1 1.357(12) . ?
C25_1 H25_1 0.9300 . ?
C26_1 C27_1 1.420(11) . ?
C26_1 H26_1 0.9300 . ?
C27_1 C28_1 1.419(11) . ?
C28_1 H28_1 0.9300 . ?
C29_1 C30_1 1.370(10) . ?
C29_1 C38_1 1.433(10) . ?
C30_1 C31_1 1.413(12) . ?
C31_1 C32_1 1.340(13) . ?
C31_1 H31_1 0.9300 . ?
C32_1 C33_1 1.425(12) . ?
C32_1 H32_1 0.9300 . ?
C33_1 C34_1 1.415(12) . ?
C33_1 C38_1 1.423(11) . ?
C34_1 C35_1 1.326(13) . ?
C34_1 H34_1 0.9300 . ?
C35_1 C36_1 1.397(12) . ?
C35_1 H35_1 0.9300 . ?
C36_1 C37_1 1.385(11) . ?
C36_1 H36_1 0.9300 . ?
C37_1 C38_1 1.399(10) . ?
C37_1 H37_1 0.9300 . ?
C2_1 H2_1 0.9300 . ?
O1_2 C20_2 1.411(9) . ?
O1_2 P2_2 1.579(5) . ?
Cl1_2 Au1_2 2.269(3) . ?
Au1_2 P1_2 2.220(2) . ?
C1_2 C2_2 1.373(15) . ?
C1_2 C6_2 1.380(13) . ?
C1_2 P1_2 1.814(8) . ?
P1_2 C7_2 1.822(11) . ?
P1_2 C13_2 1.827(8) . ?
O2_2 C30_2 1.407(9) . ?
O2_2 P2_2 1.564(6) . ?
Cl2_2 P2_2 1.979(3) . ?
P2_2 O3_2 1.448(7) . ?
C2_2 C3_2 1.404(17) . ?
C2_2 H2_2 0.9300 . ?
C4_2 C3_2 1.343(19) . ?
C4_2 C5_2 1.365(19) . ?
C4_2 H4_2 0.9300 . ?
C5_2 C6_2 1.350(14) . ?
C5_2 H5_2 0.9300 . ?
C6_2 H6_2 0.9300 . ?
C7_2 C12_2 1.379(15) . ?
C7_2 C8_2 1.393(16) . ?
C8_2 C9_2 1.377(18) . ?
C8_2 H8_2 0.9300 . ?
C9_2 C10_2 1.40(3) . ?
C9_2 H9_2 0.9300 . ?
C10_2 C11_2 1.33(2) . ?
C10_2 H10_2 0.9300 . ?
C11_2 C12_2 1.375(17) . ?
C11_2 H11_2 0.9300 . ?
C12_2 H12_2 0.9300 . ?
C13_2 C14_2 1.385(11) . ?
C13_2 C18_2 1.412(11) . ?
C14_2 C15_2 1.368(14) . ?
C14_2 H14_2 0.9300 . ?
C15_2 C16_2 1.371(15) . ?
C15_2 H15_2 0.9300 . ?
C16_2 C17_2 1.365(13) . ?
C16_2 H16_2 0.9300 . ?
C17_2 C18_2 1.373(11) . ?
C17_2 H17_2 0.9300 . ?
C18_2 C19_2 1.491(10) . ?
C19_2 C28_2 1.373(11) . ?
C19_2 C20_2 1.405(11) . ?
C20_2 C21_2 1.369(10) . ?
C21_2 C22_2 1.433(10) . ?
C21_2 C29_2 1.493(10) . ?
C22_2 C23_2 1.416(10) . ?
C22_2 C27_2 1.416(11) . ?
C23_2 C24_2 1.375(11) . ?
C23_2 H23_2 0.9300 . ?
C24_2 C25_2 1.391(13) . ?
C24_2 H24_2 0.9300 . ?
C25_2 C26_2 1.349(12) . ?
C25_2 H25_2 0.9300 . ?
C26_2 C27_2 1.428(11) . ?
C26_2 H26_2 0.9300 . ?
C27_2 C28_2 1.404(11) . ?
C28_2 H28_2 0.9300 . ?
C29_2 C30_2 1.377(10) . ?
C29_2 C38_2 1.429(10) . ?
C30_2 C31_2 1.381(11) . ?
C31_2 C32_2 1.350(13) . ?
C31_2 H31_2 0.9300 . ?
C32_2 C33_2 1.421(13) . ?
C32_2 H32_2 0.9300 . ?
C33_2 C38_2 1.411(11) . ?
C33_2 C34_2 1.428(13) . ?
C34_2 C35_2 1.342(14) . ?
C34_2 H34_2 0.9300 . ?
C35_2 C36_2 1.389(14) . ?
C35_2 H35_2 0.9300 . ?
C36_2 C37_2 1.363(12) . ?
C36_2 H36_2 0.9300 . ?
C37_2 C38_2 1.416(11) . ?
C37_2 H37_2 0.9300 . ?
C3_2 H3_2 0.9300 . ?

loop_
_geom_torsion_atom_site_label_1
_geom_torsion_atom_site_label_2
_geom_torsion_atom_site_label_3
_geom_torsion_atom_site_label_4
_geom_torsion
_geom_torsion_site_symmetry_1
_geom_torsion_site_symmetry_2
_geom_torsion_site_symmetry_3
_geom_torsion_site_symmetry_4
_geom_torsion_publ_flag
C7_1 P1_1 C1_1 C2_1 172.9(11) . . . . ?
C13_1 P1_1 C1_1 C2_1 -74.2(11) . . . . ?
Au1_1 P1_1 C1_1 C2_1 48.7(11) . . . . ?
C7_1 P1_1 C1_1 C6_1 -7.1(13) . . . . ?
C13_1 P1_1 C1_1 C6_1 105.8(12) . . . . ?
Au1_1 P1_1 C1_1 C6_1 -131.3(12) . . . . ?
C20_1 O1_1 P2_1 O3_1 -78.0(6) . . . . ?
C20_1 O1_1 P2_1 O2_1 47.8(6) . . . . ?
C20_1 O1_1 P2_1 Cl2_1 157.7(5) . . . . ?
O3_1 P2_1 O2_1 C30_1 170.2(6) . . . . ?
O1_1 P2_1 O2_1 C30_1 40.8(6) . . . . ?
Cl2_1 P2_1 O2_1 C30_1 -64.6(6) . . . . ?
C2_1 C3_1 C4_1 C5_1 -9(3) . . . . ?
C3_1 C4_1 C5_1 C6_1 11(3) . . . . ?
C2_1 C1_1 C6_1 C5_1 1(2) . . . . ?
P1_1 C1_1 C6_1 C5_1 -179.2(14) . . . . ?
C4_1 C5_1 C6_1 C1_1 -7(3) . . . . ?
C1_1 P1_1 C7_1 C12_1 71.4(9) . . . . ?
C13_1 P1_1 C7_1 C12_1 -39.3(9) . . . . ?
Au1_1 P1_1 C7_1 C12_1 -167.7(7) . . . . ?
C1_1 P1_1 C7_1 C8_1 -104.8(7) . . . . ?
C13_1 P1_1 C7_1 C8_1 144.5(7) . . . . ?
Au1_1 P1_1 C7_1 C8_1 16.1(8) . . . . ?
C12_1 C7_1 C8_1 C9_1 -1.4(14) . . . . ?
P1_1 C7_1 C8_1 C9_1 175.0(7) . . . . ?
C7_1 C8_1 C9_1 C10_1 -0.4(16) . . . . ?
C8_1 C9_1 C10_1 C11_1 1.5(19) . . . . ?
C9_1 C10_1 C11_1 C12_1 -1(2) . . . . ?
C8_1 C7_1 C12_1 C11_1 2.0(16) . . . . ?
P1_1 C7_1 C12_1 C11_1 -174.1(10) . . . . ?
C10_1 C11_1 C12_1 C7_1 -1(2) . . . . ?
C1_1 P1_1 C13_1 C14_1 -30.9(9) . . . . ?
C7_1 P1_1 C13_1 C14_1 81.1(8) . . . . ?
Au1_1 P1_1 C13_1 C14_1 -150.4(7) . . . . ?
C1_1 P1_1 C13_1 C18_1 149.1(8) . . . . ?
C7_1 P1_1 C13_1 C18_1 -98.9(8) . . . . ?
Au1_1 P1_1 C13_1 C18_1 29.5(9) . . . . ?
C18_1 C13_1 C14_1 C15_1 3.1(16) . . . . ?
P1_1 C13_1 C14_1 C15_1 -176.9(9) . . . . ?
C13_1 C14_1 C15_1 C16_1 0.1(18) . . . . ?
C14_1 C15_1 C16_1 C17_1 -2.2(18) . . . . ?
C15_1 C16_1 C17_1 C18_1 1.0(16) . . . . ?
C16_1 C17_1 C18_1 C13_1 2.1(15) . . . . ?
C16_1 C17_1 C18_1 C19_1 -178.3(9) . . . . ?
C14_1 C13_1 C18_1 C17_1 -4.1(14) . . . . ?
P1_1 C13_1 C18_1 C17_1 175.9(7) . . . . ?
C14_1 C13_1 C18_1 C19_1 176.3(8) . . . . ?
P1_1 C13_1 C18_1 C19_1 -3.6(13) . . . . ?
C17_1 C18_1 C19_1 C28_1 72.5(10) . . . . ?
C13_1 C18_1 C19_1 C28_1 -108.0(10) . . . . ?
C17_1 C18_1 C19_1 C20_1 -101.8(9) . . . . ?
C13_1 C18_1 C19_1 C20_1 77.7(11) . . . . ?
C28_1 C19_1 C20_1 C21_1 1.6(10) . . . . ?
C18_1 C19_1 C20_1 C21_1 176.1(6) . . . . ?
C28_1 C19_1 C20_1 O1_1 179.5(6) . . . . ?
C18_1 C19_1 C20_1 O1_1 -6.0(10) . . . . ?
P2_1 O1_1 C20_1 C21_1 -74.9(7) . . . . ?
P2_1 O1_1 C20_1 C19_1 107.1(6) . . . . ?
C19_1 C20_1 C21_1 C22_1 -4.2(10) . . . . ?
O1_1 C20_1 C21_1 C22_1 177.9(6) . . . . ?
C19_1 C20_1 C21_1 C29_1 177.8(6) . . . . ?
O1_1 C20_1 C21_1 C29_1 0.0(9) . . . . ?
C20_1 C21_1 C22_1 C23_1 -175.3(7) . . . . ?
C29_1 C21_1 C22_1 C23_1 2.6(10) . . . . ?
C20_1 C21_1 C22_1 C27_1 4.7(9) . . . . ?
C29_1 C21_1 C22_1 C27_1 -177.4(6) . . . . ?
C21_1 C22_1 C23_1 C24_1 -178.6(7) . . . . ?
C27_1 C22_1 C23_1 C24_1 1.4(11) . . . . ?
C22_1 C23_1 C24_1 C25_1 1.4(12) . . . . ?
C23_1 C24_1 C25_1 C26_1 -2.7(13) . . . . ?
C24_1 C25_1 C26_1 C27_1 1.2(13) . . . . ?
C25_1 C26_1 C27_1 C28_1 -178.4(8) . . . . ?
C25_1 C26_1 C27_1 C22_1 1.7(12) . . . . ?
C23_1 C22_1 C27_1 C28_1 177.1(7) . . . . ?
C21_1 C22_1 C27_1 C28_1 -2.8(10) . . . . ?
C23_1 C22_1 C27_1 C26_1 -3.0(11) . . . . ?
C21_1 C22_1 C27_1 C26_1 177.1(7) . . . . ?
C20_1 C19_1 C28_1 C27_1 0.5(10) . . . . ?
C18_1 C19_1 C28_1 C27_1 -174.1(7) . . . . ?
C26_1 C27_1 C28_1 C19_1 -179.8(7) . . . . ?
C22_1 C27_1 C28_1 C19_1 0.1(11) . . . . ?
C20_1 C21_1 C29_1 C30_1 54.8(9) . . . . ?
C22_1 C21_1 C29_1 C30_1 -123.0(7) . . . . ?
C20_1 C21_1 C29_1 C38_1 -125.2(7) . . . . ?
C22_1 C21_1 C29_1 C38_1 57.0(9) . . . . ?
C38_1 C29_1 C30_1 O2_1 172.7(6) . . . . ?
C21_1 C29_1 C30_1 O2_1 -7.3(10) . . . . ?
C38_1 C29_1 C30_1 C31_1 -7.7(11) . . . . ?
C21_1 C29_1 C30_1 C31_1 172.2(7) . . . . ?
P2_1 O2_1 C30_1 C29_1 -65.7(9) . . . . ?
P2_1 O2_1 C30_1 C31_1 114.7(7) . . . . ?
C29_1 C30_1 C31_1 C32_1 1.9(12) . . . . ?
O2_1 C30_1 C31_1 C32_1 -178.5(7) . . . . ?
C30_1 C31_1 C32_1 C33_1 5.0(13) . . . . ?
C31_1 C32_1 C33_1 C34_1 173.9(8) . . . . ?
C31_1 C32_1 C33_1 C38_1 -5.8(12) . . . . ?
C38_1 C33_1 C34_1 C35_1 1.0(12) . . . . ?
C32_1 C33_1 C34_1 C35_1 -178.6(8) . . . . ?
C33_1 C34_1 C35_1 C36_1 0.8(13) . . . . ?
C34_1 C35_1 C36_1 C37_1 -1.4(13) . . . . ?
C35_1 C36_1 C37_1 C38_1 0.2(11) . . . . ?
C36_1 C37_1 C38_1 C33_1 1.5(10) . . . . ?
C36_1 C37_1 C38_1 C29_1 179.2(7) . . . . ?
C34_1 C33_1 C38_1 C37_1 -2.2(10) . . . . ?
C32_1 C33_1 C38_1 C37_1 177.5(7) . . . . ?
C34_1 C33_1 C38_1 C29_1 -179.9(7) . . . . ?
C32_1 C33_1 C38_1 C29_1 -0.2(10) . . . . ?
C30_1 C29_1 C38_1 C37_1 -171.0(7) . . . . ?
C21_1 C29_1 C38_1 C37_1 9.0(10) . . . . ?
C30_1 C29_1 C38_1 C33_1 6.6(10) . . . . ?
C21_1 C29_1 C38_1 C33_1 -173.3(6) . . . . ?
C6_1 C1_1 C2_1 C3_1 0(2) . . . . ?
P1_1 C1_1 C2_1 C3_1 -179.5(14) . . . . ?
C4_1 C3_1 C2_1 C1_1 4(3) . . . . ?
C2_2 C1_2 P1_2 C7_2 162.0(12) . . . . ?
C6_2 C1_2 P1_2 C7_2 -18.8(11) . . . . ?
C2_2 C1_2 P1_2 C13_2 -86.7(13) . . . . ?
C6_2 C1_2 P1_2 C13_2 92.4(10) . . . . ?
C2_2 C1_2 P1_2 Au1_2 39.0(13) . . . . ?
C6_2 C1_2 P1_2 Au1_2 -141.9(9) . . . . ?
C30_2 O2_2 P2_2 O3_2 172.9(6) . . . . ?
C30_2 O2_2 P2_2 O1_2 42.6(6) . . . . ?
C30_2 O2_2 P2_2 Cl2_2 -63.1(6) . . . . ?
C20_2 O1_2 P2_2 O3_2 -79.5(6) . . . . ?
C20_2 O1_2 P2_2 O2_2 47.1(6) . . . . ?
C20_2 O1_2 P2_2 Cl2_2 156.5(5) . . . . ?
C6_2 C1_2 C2_2 C3_2 0(3) . . . . ?
P1_2 C1_2 C2_2 C3_2 179.5(17) . . . . ?
C3_2 C4_2 C5_2 C6_2 7(3) . . . . ?
C4_2 C5_2 C6_2 C1_2 -4(3) . . . . ?
C2_2 C1_2 C6_2 C5_2 1(2) . . . . ?
P1_2 C1_2 C6_2 C5_2 -178.5(11) . . . . ?
C1_2 P1_2 C7_2 C12_2 72.0(8) . . . . ?
C13_2 P1_2 C7_2 C12_2 -39.2(8) . . . . ?
Au1_2 P1_2 C7_2 C12_2 -165.8(7) . . . . ?
C1_2 P1_2 C7_2 C8_2 -104.0(8) . . . . ?
C13_2 P1_2 C7_2 C8_2 144.9(7) . . . . ?
Au1_2 P1_2 C7_2 C8_2 18.3(8) . . . . ?
C12_2 C7_2 C8_2 C9_2 0.3(14) . . . . ?
P1_2 C7_2 C8_2 C9_2 176.4(8) . . . . ?
C7_2 C8_2 C9_2 C10_2 -3.3(19) . . . . ?
C8_2 C9_2 C10_2 C11_2 4(2) . . . . ?
C9_2 C10_2 C11_2 C12_2 -1(2) . . . . ?
C10_2 C11_2 C12_2 C7_2 -2.0(19) . . . . ?
C8_2 C7_2 C12_2 C11_2 2.3(14) . . . . ?
P1_2 C7_2 C12_2 C11_2 -173.6(8) . . . . ?
C1_2 P1_2 C13_2 C14_2 -12.5(9) . . . . ?
C7_2 P1_2 C13_2 C14_2 98.8(8) . . . . ?
Au1_2 P1_2 C13_2 C14_2 -136.0(7) . . . . ?
C1_2 P1_2 C13_2 C18_2 169.4(7) . . . . ?
C7_2 P1_2 C13_2 C18_2 -79.3(7) . . . . ?
Au1_2 P1_2 C13_2 C18_2 45.8(7) . . . . ?
C18_2 C13_2 C14_2 C15_2 0.5(14) . . . . ?
P1_2 C13_2 C14_2 C15_2 -177.7(8) . . . . ?
C13_2 C14_2 C15_2 C16_2 0.7(16) . . . . ?
C14_2 C15_2 C16_2 C17_2 -1.1(17) . . . . ?
C15_2 C16_2 C17_2 C18_2 0.3(17) . . . . ?
C16_2 C17_2 C18_2 C13_2 0.9(15) . . . . ?
C16_2 C17_2 C18_2 C19_2 -174.1(9) . . . . ?
C14_2 C13_2 C18_2 C17_2 -1.2(12) . . . . ?
P1_2 C13_2 C18_2 C17_2 177.0(7) . . . . ?
C14_2 C13_2 C18_2 C19_2 173.4(8) . . . . ?
P1_2 C13_2 C18_2 C19_2 -8.4(11) . . . . ?
C17_2 C18_2 C19_2 C28_2 82.1(10) . . . . ?
C13_2 C18_2 C19_2 C28_2 -92.6(10) . . . . ?
C17_2 C18_2 C19_2 C20_2 -94.6(10) . . . . ?
C13_2 C18_2 C19_2 C20_2 90.7(10) . . . . ?
C28_2 C19_2 C20_2 C21_2 2.2(10) . . . . ?
C18_2 C19_2 C20_2 C21_2 179.0(7) . . . . ?
C28_2 C19_2 C20_2 O1_2 179.1(6) . . . . ?
C18_2 C19_2 C20_2 O1_2 -4.1(10) . . . . ?
P2_2 O1_2 C20_2 C21_2 -72.6(7) . . . . ?
P2_2 O1_2 C20_2 C19_2 110.4(6) . . . . ?
C19_2 C20_2 C21_2 C22_2 -5.8(10) . . . . ?
O1_2 C20_2 C21_2 C22_2 177.3(6) . . . . ?
C19_2 C20_2 C21_2 C29_2 175.3(6) . . . . ?
O1_2 C20_2 C21_2 C29_2 -1.6(9) . . . . ?
C20_2 C21_2 C22_2 C23_2 -173.4(7) . . . . ?
C29_2 C21_2 C22_2 C23_2 5.4(11) . . . . ?
C20_2 C21_2 C22_2 C27_2 6.7(10) . . . . ?
C29_2 C21_2 C22_2 C27_2 -174.5(7) . . . . ?
C27_2 C22_2 C23_2 C24_2 3.9(11) . . . . ?
C21_2 C22_2 C23_2 C24_2 -176.0(7) . . . . ?
C22_2 C23_2 C24_2 C25_2 0.8(12) . . . . ?
C23_2 C24_2 C25_2 C26_2 -4.7(13) . . . . ?
C24_2 C25_2 C26_2 C27_2 3.6(13) . . . . ?
C23_2 C22_2 C27_2 C28_2 175.9(7) . . . . ?
C21_2 C22_2 C27_2 C28_2 -4.2(11) . . . . ?
C23_2 C22_2 C27_2 C26_2 -4.9(11) . . . . ?
C21_2 C22_2 C27_2 C26_2 175.0(7) . . . . ?
C25_2 C26_2 C27_2 C28_2 -179.7(8) . . . . ?
C25_2 C26_2 C27_2 C22_2 1.2(12) . . . . ?
C20_2 C19_2 C28_2 C27_2 0.6(11) . . . . ?
C18_2 C19_2 C28_2 C27_2 -176.4(7) . . . . ?
C22_2 C27_2 C28_2 C19_2 0.6(12) . . . . ?
C26_2 C27_2 C28_2 C19_2 -178.6(8) . . . . ?
C20_2 C21_2 C29_2 C30_2 53.2(9) . . . . ?
C22_2 C21_2 C29_2 C30_2 -125.6(7) . . . . ?
C20_2 C21_2 C29_2 C38_2 -126.0(7) . . . . ?
C22_2 C21_2 C29_2 C38_2 55.1(9) . . . . ?
C38_2 C29_2 C30_2 C31_2 -7.8(11) . . . . ?
C21_2 C29_2 C30_2 C31_2 172.9(7) . . . . ?
C38_2 C29_2 C30_2 O2_2 176.1(6) . . . . ?
C21_2 C29_2 C30_2 O2_2 -3.1(10) . . . . ?
P2_2 O2_2 C30_2 C29_2 -69.5(8) . . . . ?
P2_2 O2_2 C30_2 C31_2 114.2(7) . . . . ?
C29_2 C30_2 C31_2 C32_2 3.7(13) . . . . ?
O2_2 C30_2 C31_2 C32_2 179.8(8) . . . . ?
C30_2 C31_2 C32_2 C33_2 2.2(13) . . . . ?
C31_2 C32_2 C33_2 C38_2 -3.7(12) . . . . ?
C31_2 C32_2 C33_2 C34_2 176.9(9) . . . . ?
C38_2 C33_2 C34_2 C35_2 0.1(12) . . . . ?
C32_2 C33_2 C34_2 C35_2 179.5(8) . . . . ?
C33_2 C34_2 C35_2 C36_2 0.3(14) . . . . ?
C34_2 C35_2 C36_2 C37_2 1.1(13) . . . . ?
C35_2 C36_2 C37_2 C38_2 -2.7(12) . . . . ?
C32_2 C33_2 C38_2 C37_2 178.9(7) . . . . ?
C34_2 C33_2 C38_2 C37_2 -1.7(10) . . . . ?
C32_2 C33_2 C38_2 C29_2 -0.5(10) . . . . ?
C34_2 C33_2 C38_2 C29_2 178.9(7) . . . . ?
C36_2 C37_2 C38_2 C33_2 3.0(11) . . . . ?
C36_2 C37_2 C38_2 C29_2 -177.6(7) . . . . ?
C30_2 C29_2 C38_2 C33_2 6.0(10) . . . . ?
C21_2 C29_2 C38_2 C33_2 -174.7(6) . . . . ?
C30_2 C29_2 C38_2 C37_2 -173.4(7) . . . . ?
C21_2 C29_2 C38_2 C37_2 5.8(11) . . . . ?
C5_2 C4_2 C3_2 C2_2 -6(4) . . . . ?
C1_2 C2_2 C3_2 C4_2 3(4) . . . . ?
